data_7704542
loop_
_publ_author_name
'Wilson, Joshua'
'Maxson, Tristan'
'Wright, Isabelle'
'Zeller, Matthias'
'Rosokha, Sergiy V.'

_publ_section_title
;
 Diversity and uniformity in anion-\p complexes of thiocyanate with
 aromatic, olefinic and quinoidal \p-acceptors.
;
_journal_issue 25
_journal_name_full 'Dalton transactions (Cambridge, England : 2003)'
_journal_page_first 8734
_journal_page_last 8743
_journal_paper_doi 10.1039/d0dt01654c
_journal_volume 49
_journal_year 2020
_chemical_absolute_configuration ad
_chemical_formula_moiety '2(C12 H28 N), (C6 N4), 2(C N S)'
_chemical_formula_sum 'C32 H56 N8 S2'
_chemical_formula_weight 616.96
_space_group_crystal_system tetragonal
_space_group_IT_number 122
_space_group_name_Hall 'I -4 2bw'
_space_group_name_H-M_alt 'I -4 2 d'
_atom_sites_solution_hydrogens geom
_atom_sites_solution_primary direct
_atom_sites_solution_secondary difmap
_audit_creation_method SHELXL-2018/3
_audit_update_record
;
2020-02-15 deposited with the CCDC.	2020-06-01 downloaded from the CCDC.
;
_cell_angle_alpha 90
_cell_angle_beta 90
_cell_angle_gamma 90
_cell_formula_units_Z 8
_cell_length_a 14.7446(7)
_cell_length_b 14.7446
_cell_length_c 34.4695(18)
_cell_measurement_reflns_used 9810
_cell_measurement_temperature 150(2)
_cell_measurement_theta_max 32.5447
_cell_measurement_theta_min 2.2831
_cell_volume 7493.8(5)
_computing_cell_refinement 'SAINT V8.38A (Bruker, 2016)'
_computing_data_collection 'Apex3 v2018.1-0 (Bruker, 2018)'
_computing_data_reduction 'SAINT V8.38A (Bruker, 2016)'
_computing_structure_refinement
;  
SHELXL-2018/3 (Sheldrick, 2015, 2018), 
SHELXLE Rev988 (H\"ubschle et al., 2011)
;
_computing_structure_solution 'SHELXS-97 (Sheldrick, 2008)'
_diffrn_ambient_temperature 150(2)
_diffrn_measured_fraction_theta_full 0.997
_diffrn_measured_fraction_theta_max 0.997
_diffrn_measurement_device_type 'Bruker AXS D8 Quest CMOS diffractometer'
_diffrn_measurement_method 'omega and phi scans'
_diffrn_radiation_monochromator 'Triumph curved graphite crystal'
_diffrn_radiation_type MoK\a
_diffrn_radiation_wavelength 0.71073
_diffrn_reflns_av_R_equivalents 0.0356
_diffrn_reflns_av_unetI/netI 0.0281
_diffrn_reflns_Laue_measured_fraction_full 0.997
_diffrn_reflns_Laue_measured_fraction_max 0.997
_diffrn_reflns_limit_h_max 17
_diffrn_reflns_limit_h_min -22
_diffrn_reflns_limit_k_max 16
_diffrn_reflns_limit_k_min -18
_diffrn_reflns_limit_l_max 42
_diffrn_reflns_limit_l_min -53
_diffrn_reflns_number 45869
_diffrn_reflns_point_group_measured_fraction_full 0.997
_diffrn_reflns_point_group_measured_fraction_max 0.976
_diffrn_reflns_theta_full 25.242
_diffrn_reflns_theta_max 33.191
_diffrn_reflns_theta_min 2.247
_diffrn_source 'fine focus sealed tube X-ray source'
_diffrn_source_current '30 mA'
_diffrn_source_voltage '50 kV'
_exptl_absorpt_coefficient_mu 0.173
_exptl_absorpt_correction_T_max 0.7465
_exptl_absorpt_correction_T_min 0.7111
_exptl_absorpt_correction_type multi-scan
_exptl_absorpt_process_details
;
 SADABS 2016/2: Krause, L., Herbst-Irmer, R., Sheldrick G.M. & Stalke D.,
 J. Appl. Cryst. 48 (2015) 3-10
;
_exptl_crystal_colour red
_exptl_crystal_density_diffrn 1.094
_exptl_crystal_description plate
_exptl_crystal_F_000 2688
_exptl_crystal_size_max 0.450
_exptl_crystal_size_mid 0.310
_exptl_crystal_size_min 0.150
_refine_diff_density_max 0.306
_refine_diff_density_min -0.171
_refine_diff_density_rms 0.039
_refine_ls_abs_structure_details
;
 Flack x determined using 1916 quotients [(I+)-(I-)]/[(I+)+(I-)]
 (Parsons, Flack and Wagner, Acta Cryst. B69 (2013) 249-259).
;
_refine_ls_abs_structure_Flack -0.017(18)
_refine_ls_extinction_method none
_refine_ls_goodness_of_fit_ref 1.041
_refine_ls_hydrogen_treatment constr
_refine_ls_matrix_type full
_refine_ls_number_parameters 222
_refine_ls_number_reflns 7026
_refine_ls_number_restraints 24
_refine_ls_restrained_S_all 1.047
_refine_ls_R_factor_all 0.0674
_refine_ls_R_factor_gt 0.0429
_refine_ls_shift/su_max 0.000
_refine_ls_shift/su_mean 0.000
_refine_ls_structure_factor_coef Fsqd
_refine_ls_weighting_details 'w=1/[\s^2^(Fo^2^)+(0.0697P)^2^+0.2330P] where P=(Fo^2^+2Fc^2^)/3'
_refine_ls_weighting_scheme calc
_refine_ls_wR_factor_gt 0.1091
_refine_ls_wR_factor_ref 0.1216
_reflns_Friedel_coverage 0.815
_reflns_Friedel_fraction_full 0.996
_reflns_Friedel_fraction_max 0.952
_reflns_number_gt 5227
_reflns_number_total 7026
_reflns_threshold_expression 'I > 2\s(I)'
_cod_data_source_file d0dt01654c2.cif
_cod_data_source_block RS130A_0m
_cod_depositor_comments 'Adding full bibliography for 7704540--7704543.cif.'
_cod_original_cell_volume 7493.8(8)
_cod_database_code 7704542
_shelx_shelxl_version_number 2018/3
_shelx_space_group_comment
;
The symmetry employed for this shelxl refinement is uniquely defined
by the following loop, which should always be used as a source of
symmetry information in preference to the above space-group names.
They are only intended as comments.
;
_shelx_estimated_absorpt_t_min 0.926
_shelx_estimated_absorpt_t_max 0.974

loop_
_space_group_symop_operation_xyz
'x, y, z'
'-x, -y, z'
'y, -x, -z'
'-y, x, -z'
'-x+1/2, y, -z+3/4'
'x+1/2, -y, -z+3/4'
'-y+1/2, -x, z+3/4'
'y+1/2, x, z+3/4'
'x+1/2, y+1/2, z+1/2'
'-x+1/2, -y+1/2, z+1/2'
'y+1/2, -x+1/2, -z+1/2'
'-y+1/2, x+1/2, -z+1/2'
'-x+1, y+1/2, -z+5/4'
'x+1, -y+1/2, -z+5/4'
'-y+1, -x+1/2, z+5/4'
'y+1, x+1/2, z+5/4'

loop_
_atom_site_label
_atom_site_type_symbol
_atom_site_fract_x
_atom_site_fract_y
_atom_site_fract_z
_atom_site_U_iso_or_equiv
_atom_site_adp_type
_atom_site_occupancy
_atom_site_site_symmetry_order
_atom_site_calc_flag
_atom_site_refinement_flags_posn
_atom_site_refinement_flags_adp
_atom_site_refinement_flags_occupancy
_atom_site_disorder_assembly
_atom_site_disorder_group
S1 S -0.03557(14) -0.08111(16) 0.16147(6) 0.0389(3) Uani 0.5 1 d . U P A -1
C16 C 0.0039(3) 0.0238(2) 0.16212(10) 0.0375(9) Uani 0.5 1 d . U P A -1
N5 N 0.0245(6) 0.0982(6) 0.1642(3) 0.079(3) Uani 0.5 1 d . U P A -1
S2 S -0.03026(16) -0.07709(14) 0.34552(7) 0.0400(3) Uani 0.5 1 d . U P B -1
C17 C 0.0034(3) 0.0278(3) 0.34295(9) 0.0343(7) Uani 0.5 1 d . U P B -1
N6 N 0.0231(6) 0.1036(4) 0.3394(2) 0.0496(18) Uani 0.5 1 d . U P B -1
N1 N 0.17840(10) 0.09825(10) 0.25656(5) 0.0434(3) Uani 1 1 d . . . . .
N2 N -0.10862(11) 0.17141(10) 0.25358(5) 0.0477(4) Uani 1 1 d . . . . .
N3 N 0.30706(12) 0.250000 0.125000 0.0335(4) Uani 1 2 d S T P . .
N4 N 0.250000 0.29382(11) 0.375000 0.0325(4) Uani 1 2 d S T P . .
C1 C 0.01179(10) 0.04465(10) 0.25432(4) 0.0298(3) Uani 1 1 d . . . . .
C2 C 0.10501(10) 0.07332(10) 0.25529(5) 0.0331(3) Uani 1 1 d . . . . .
C3 C -0.05560(11) 0.11499(10) 0.25411(5) 0.0356(3) Uani 1 1 d . . . . .
C4 C 0.24849(11) 0.30660(10) 0.15214(5) 0.0359(3) Uani 1 1 d . . . . .
H4A H 0.288107 0.349806 0.166141 0.043 Uiso 1 1 calc R U . . .
H4B H 0.205574 0.342594 0.136298 0.043 Uiso 1 1 calc R U . . .
C5 C 0.19473(14) 0.25271(13) 0.18172(7) 0.0524(5) Uani 1 1 d . . . . .
H5A H 0.167899 0.198691 0.169105 0.063 Uiso 1 1 calc R U . . .
H5B H 0.235679 0.231645 0.202623 0.063 Uiso 1 1 calc R U . . .
C6 C 0.12008(15) 0.31057(15) 0.19893(7) 0.0569(5) Uani 1 1 d . . . . .
H6A H 0.146859 0.363167 0.212009 0.085 Uiso 1 1 calc R U . . .
H6B H 0.085471 0.274663 0.217728 0.085 Uiso 1 1 calc R U . . .
H6C H 0.079594 0.331334 0.178212 0.085 Uiso 1 1 calc R U . . .
C7 C 0.36510(11) 0.18354(11) 0.14756(5) 0.0390(4) Uani 1 1 d . . . . .
H7A H 0.400620 0.147414 0.128715 0.047 Uiso 1 1 calc R U . . .
H7B H 0.324165 0.141132 0.161317 0.047 Uiso 1 1 calc R U . . .
C8 C 0.43047(13) 0.22309(13) 0.17701(6) 0.0495(4) Uani 1 1 d . . . . .
H8A H 0.397494 0.263162 0.195230 0.059 Uiso 1 1 calc R U . . .
H8B H 0.477454 0.259497 0.163649 0.059 Uiso 1 1 calc R U . . .
C9 C 0.47464(17) 0.14525(16) 0.19912(7) 0.0657(6) Uani 1 1 d . . . . .
H9A H 0.427988 0.111245 0.213212 0.099 Uiso 1 1 calc R U . . .
H9B H 0.518916 0.169622 0.217582 0.099 Uiso 1 1 calc R U . . .
H9C H 0.505403 0.104827 0.180787 0.099 Uiso 1 1 calc R U . . .
C10 C 0.19841(11) 0.35609(10) 0.34751(5) 0.0340(3) Uani 1 1 d . . . . .
H10A H 0.159439 0.396548 0.363241 0.041 Uiso 1 1 calc R U . . .
H10B H 0.242987 0.394842 0.333848 0.041 Uiso 1 1 calc R U . . .
C11 C 0.13917(13) 0.30997(12) 0.31719(6) 0.0452(4) Uani 1 1 d . . . . .
H11A H 0.177717 0.282903 0.296717 0.054 Uiso 1 1 calc R U . . .
H11B H 0.103446 0.260827 0.329414 0.054 Uiso 1 1 calc R U . . .
C12 C 0.07602(14) 0.37954(17) 0.29954(7) 0.0586(5) Uani 1 1 d . . . . .
H12A H 0.039473 0.407493 0.320052 0.088 Uiso 1 1 calc R U . . .
H12B H 0.035951 0.349807 0.280753 0.088 Uiso 1 1 calc R U . . .
H12C H 0.111741 0.426384 0.286368 0.088 Uiso 1 1 calc R U . . .
C13 C 0.31411(12) 0.23195(10) 0.35275(6) 0.0401(4) Uani 1 1 d . . . . .
H13A H 0.337297 0.185179 0.370814 0.048 Uiso 1 1 calc R U . . .
H13B H 0.278992 0.200371 0.332339 0.048 Uiso 1 1 calc R U . . .
C14 C 0.39463(12) 0.27853(11) 0.33379(6) 0.0463(4) Uani 1 1 d . . . . .
H14A H 0.373532 0.331429 0.318581 0.056 Uiso 1 1 calc R U . . .
H14B H 0.436997 0.300501 0.353993 0.056 Uiso 1 1 calc R U . . .
C15 C 0.44288(16) 0.21207(14) 0.30735(7) 0.0617(6) Uani 1 1 d . . . . .
H15A H 0.460615 0.158300 0.322240 0.092 Uiso 1 1 calc R U . . .
H15B H 0.497105 0.240858 0.296457 0.092 Uiso 1 1 calc R U . . .
H15C H 0.402115 0.194082 0.286253 0.092 Uiso 1 1 calc R U . . .

loop_
_atom_site_aniso_label
_atom_site_aniso_U_11
_atom_site_aniso_U_22
_atom_site_aniso_U_33
_atom_site_aniso_U_23
_atom_site_aniso_U_13
_atom_site_aniso_U_12
S1 0.0289(5) 0.0400(7) 0.0479(6) -0.0118(5) 0.0001(5) -0.0020(5)
C16 0.0262(13) 0.048(2) 0.0384(15) 0.0079(12) -0.0061(14) -0.002(2)
N5 0.062(5) 0.064(5) 0.112(5) 0.021(4) -0.034(4) -0.010(3)
S2 0.0422(6) 0.0386(9) 0.0392(8) 0.0086(6) -0.0011(5) -0.0045(7)
C17 0.0349(14) 0.0401(19) 0.0278(14) -0.0061(11) 0.0033(13) -0.0085(18)
N6 0.062(3) 0.046(4) 0.041(3) -0.009(3) 0.008(2) -0.016(3)
N1 0.0374(7) 0.0394(7) 0.0532(9) 0.0010(6) 0.0027(6) -0.0028(6)
N2 0.0473(8) 0.0392(7) 0.0566(9) -0.0001(7) 0.0072(7) 0.0115(6)
N3 0.0315(8) 0.0249(8) 0.0441(11) -0.0078(7) 0.000 0.000
N4 0.0335(9) 0.0206(7) 0.0435(10) 0.000 0.0085(8) 0.000
C1 0.0301(6) 0.0289(6) 0.0305(6) -0.0010(6) 0.0006(5) 0.0015(5)
C2 0.0344(7) 0.0281(6) 0.0367(7) 0.0016(6) 0.0023(6) 0.0024(5)
C3 0.0365(7) 0.0307(7) 0.0396(8) -0.0012(6) 0.0032(6) 0.0009(6)
C4 0.0343(7) 0.0268(7) 0.0466(9) -0.0053(6) 0.0053(7) 0.0004(6)
C5 0.0544(11) 0.0399(9) 0.0629(12) -0.0039(9) 0.0175(9) -0.0080(8)
C6 0.0520(11) 0.0580(11) 0.0606(12) -0.0059(10) 0.0181(10) -0.0017(9)
C7 0.0374(8) 0.0290(7) 0.0506(9) -0.0099(7) -0.0095(7) 0.0049(6)
C8 0.0442(9) 0.0425(9) 0.0617(11) -0.0180(9) -0.0141(9) 0.0042(8)
C9 0.0666(14) 0.0573(12) 0.0732(13) -0.0216(11) -0.0338(11) 0.0170(11)
C10 0.0338(7) 0.0250(6) 0.0432(8) -0.0026(6) 0.0024(6) -0.0001(5)
C11 0.0448(9) 0.0400(9) 0.0509(10) -0.0119(8) -0.0005(8) -0.0051(7)
C12 0.0518(11) 0.0683(14) 0.0557(12) -0.0151(10) -0.0149(9) 0.0049(10)
C13 0.0391(8) 0.0236(6) 0.0576(10) -0.0014(7) 0.0171(7) 0.0018(6)
C14 0.0422(9) 0.0303(7) 0.0665(11) 0.0044(8) 0.0213(8) 0.0014(7)
C15 0.0581(12) 0.0469(11) 0.0799(15) 0.0042(10) 0.0366(11) 0.0051(9)

loop_
_atom_type_symbol
_atom_type_description
_atom_type_scat_dispersion_real
_atom_type_scat_dispersion_imag
_atom_type_scat_source
C C 0.0033 0.0016 'International Tables Vol C Tables 4.2.6.8 and 6.1.1.4'
H H 0.0000 0.0000 'International Tables Vol C Tables 4.2.6.8 and 6.1.1.4'
N N 0.0061 0.0033 'International Tables Vol C Tables 4.2.6.8 and 6.1.1.4'
S S 0.1246 0.1234 'International Tables Vol C Tables 4.2.6.8 and 6.1.1.4'

loop_
_geom_angle_atom_site_label_1
_geom_angle_atom_site_label_2
_geom_angle_atom_site_label_3
_geom_angle
_geom_angle_site_symmetry_1
_geom_angle_site_symmetry_3
_geom_angle_publ_flag
N5 C16 S1 174.1(6) . . ?
N6 C17 S2 175.6(5) . . ?
C7 N3 C7 111.25(18) 14_454 . ?
C7 N3 C4 106.33(8) 14_454 . ?
C7 N3 C4 111.07(10) . . ?
C7 N3 C4 111.07(10) 14_454 14_454 ?
C7 N3 C4 106.33(8) . 14_454 ?
C4 N3 C4 110.87(17) . 14_454 ?
C13 N4 C13 106.30(15) . 5 ?
C13 N4 C10 110.99(10) . . ?
C13 N4 C10 111.40(9) 5 . ?
C13 N4 C10 111.40(9) . 5 ?
C13 N4 C10 110.99(10) 5 5 ?
C10 N4 C10 105.85(15) . 5 ?
C1 C1 C3 121.43(17) 2 . ?
C1 C1 C2 121.88(16) 2 . ?
C3 C1 C2 116.68(13) . . ?
N1 C2 C1 178.11(18) . . ?
N2 C3 C1 179.2(2) . . ?
C5 C4 N3 114.99(12) . . ?
C5 C4 H4A 108.5 . . ?
N3 C4 H4A 108.5 . . ?
C5 C4 H4B 108.5 . . ?
N3 C4 H4B 108.5 . . ?
H4A C4 H4B 107.5 . . ?
C6 C5 C4 110.39(16) . . ?
C6 C5 H5A 109.6 . . ?
C4 C5 H5A 109.6 . . ?
C6 C5 H5B 109.6 . . ?
C4 C5 H5B 109.6 . . ?
H5A C5 H5B 108.1 . . ?
C5 C6 H6A 109.5 . . ?
C5 C6 H6B 109.5 . . ?
H6A C6 H6B 109.5 . . ?
C5 C6 H6C 109.5 . . ?
H6A C6 H6C 109.5 . . ?
H6B C6 H6C 109.5 . . ?
N3 C7 C8 116.98(13) . . ?
N3 C7 H7A 108.1 . . ?
C8 C7 H7A 108.1 . . ?
N3 C7 H7B 108.1 . . ?
C8 C7 H7B 108.1 . . ?
H7A C7 H7B 107.3 . . ?
C7 C8 C9 108.47(15) . . ?
C7 C8 H8A 110.0 . . ?
C9 C8 H8A 110.0 . . ?
C7 C8 H8B 110.0 . . ?
C9 C8 H8B 110.0 . . ?
H8A C8 H8B 108.4 . . ?
C8 C9 H9A 109.5 . . ?
C8 C9 H9B 109.5 . . ?
H9A C9 H9B 109.5 . . ?
C8 C9 H9C 109.5 . . ?
H9A C9 H9C 109.5 . . ?
H9B C9 H9C 109.5 . . ?
C11 C10 N4 116.38(13) . . ?
C11 C10 H10A 108.2 . . ?
N4 C10 H10A 108.2 . . ?
C11 C10 H10B 108.2 . . ?
N4 C10 H10B 108.2 . . ?
H10A C10 H10B 107.3 . . ?
C12 C11 C10 109.04(14) . . ?
C12 C11 H11A 109.9 . . ?
C10 C11 H11A 109.9 . . ?
C12 C11 H11B 109.9 . . ?
C10 C11 H11B 109.9 . . ?
H11A C11 H11B 108.3 . . ?
C11 C12 H12A 109.5 . . ?
C11 C12 H12B 109.5 . . ?
H12A C12 H12B 109.5 . . ?
C11 C12 H12C 109.5 . . ?
H12A C12 H12C 109.5 . . ?
H12B C12 H12C 109.5 . . ?
C14 C13 N4 115.56(12) . . ?
C14 C13 H13A 108.4 . . ?
N4 C13 H13A 108.4 . . ?
C14 C13 H13B 108.4 . . ?
N4 C13 H13B 108.4 . . ?
H13A C13 H13B 107.5 . . ?
C15 C14 C13 109.47(14) . . ?
C15 C14 H14A 109.8 . . ?
C13 C14 H14A 109.8 . . ?
C15 C14 H14B 109.8 . . ?
C13 C14 H14B 109.8 . . ?
H14A C14 H14B 108.2 . . ?
C14 C15 H15A 109.5 . . ?
C14 C15 H15B 109.5 . . ?
H15A C15 H15B 109.5 . . ?
C14 C15 H15C 109.5 . . ?
H15A C15 H15C 109.5 . . ?
H15B C15 H15C 109.5 . . ?

loop_
_geom_bond_atom_site_label_1
_geom_bond_atom_site_label_2
_geom_bond_distance
_geom_bond_site_symmetry_2
_geom_bond_publ_flag
S1 C16 1.653(4) . ?
C16 N5 1.140(10) . ?
S2 C17 1.627(5) . ?
C17 N6 1.161(7) . ?
N1 C2 1.144(2) . ?
N2 C3 1.142(2) . ?
N3 C7 1.5156(19) 14_454 ?
N3 C7 1.5157(19) . ?
N3 C4 1.5222(18) . ?
N3 C4 1.5223(18) 14_454 ?
N4 C13 1.5210(18) . ?
N4 C13 1.5211(18) 5 ?
N4 C10 1.5231(19) . ?
N4 C10 1.5232(19) 5 ?
C1 C1 1.362(3) 2 ?
C1 C3 1.436(2) . ?
C1 C2 1.438(2) . ?
C4 C5 1.516(3) . ?
C4 H4A 0.9900 . ?
C4 H4B 0.9900 . ?
C5 C6 1.514(3) . ?
C5 H5A 0.9900 . ?
C5 H5B 0.9900 . ?
C6 H6A 0.9800 . ?
C6 H6B 0.9800 . ?
C6 H6C 0.9800 . ?
C7 C8 1.516(2) . ?
C7 H7A 0.9900 . ?
C7 H7B 0.9900 . ?
C8 C9 1.524(3) . ?
C8 H8A 0.9900 . ?
C8 H8B 0.9900 . ?
C9 H9A 0.9800 . ?
C9 H9B 0.9800 . ?
C9 H9C 0.9800 . ?
C10 C11 1.522(2) . ?
C10 H10A 0.9900 . ?
C10 H10B 0.9900 . ?
C11 C12 1.513(3) . ?
C11 H11A 0.9900 . ?
C11 H11B 0.9900 . ?
C12 H12A 0.9800 . ?
C12 H12B 0.9800 . ?
C12 H12C 0.9800 . ?
C13 C14 1.519(2) . ?
C13 H13A 0.9900 . ?
C13 H13B 0.9900 . ?
C14 C15 1.516(2) . ?
C14 H14A 0.9900 . ?
C14 H14B 0.9900 . ?
C15 H15A 0.9800 . ?
C15 H15B 0.9800 . ?
C15 H15C 0.9800 . ?

loop_
_geom_torsion_atom_site_label_1
_geom_torsion_atom_site_label_2
_geom_torsion_atom_site_label_3
_geom_torsion_atom_site_label_4
_geom_torsion
_geom_torsion_site_symmetry_1
_geom_torsion_site_symmetry_2
_geom_torsion_site_symmetry_3
_geom_torsion_site_symmetry_4
_geom_torsion_publ_flag
C7 N3 C4 C5 -171.44(16) 14_454 . . . ?
C7 N3 C4 C5 -50.27(19) . . . . ?
C4 N3 C4 C5 67.72(14) 14_454 . . . ?
N3 C4 C5 C6 -163.64(16) . . . . ?
C7 N3 C7 C8 58.94(14) 14_454 . . . ?
C4 N3 C7 C8 -59.3(2) . . . . ?
C4 N3 C7 C8 179.99(15) 14_454 . . . ?
N3 C7 C8 C9 174.30(17) . . . . ?
C13 N4 C10 C11 60.12(16) . . . . ?
C13 N4 C10 C11 -58.12(17) 5 . . . ?
C10 N4 C10 C11 -178.87(16) 5 . . . ?
N4 C10 C11 C12 165.89(15) . . . . ?
C13 N4 C13 C14 -169.9(2) 5 . . . ?
C10 N4 C13 C14 68.81(18) . . . . ?
C10 N4 C13 C14 -48.9(2) 5 . . . ?
N4 C13 C14 C15 -170.47(16) . . . . ?
